data_4033058
loop_
_publ_author_name
'Huang, Sheng-Han'
'Liang, Kai-Hsiang'
'Lu, Jia-Syun'
'Chang, Wei-Sheng'
'Su, Ming-Der'
'Yang, Te-Fang'

_publ_section_title
;
 Total Synthesis of (+)-Antrocin and Its Diastereomer and Clarification of
 the Absolute Stereochemistry of (-)-Antrocin.
;
_journal_issue 18
_journal_name_full 'The Journal of organic chemistry'
_journal_page_first 9576
_journal_page_last 9584
_journal_paper_doi 10.1021/acs.joc.7b01600
_journal_volume 82
_journal_year 2017
_chemical_formula_sum 'C25 H36 O6'
_chemical_formula_weight 432.54
_chemical_name_systematic
; 
 ? 
;
_space_group_IT_number 4
_symmetry_cell_setting monoclinic
_symmetry_space_group_name_Hall 'P 2yb'
_symmetry_space_group_name_H-M 'P 1 21 1'
_atom_sites_solution_hydrogens geom
_atom_sites_solution_primary direct
_atom_sites_solution_secondary difmap
_audit_creation_method SHELXL-97
_cell_angle_alpha 90.00
_cell_angle_beta 90.834(7)
_cell_angle_gamma 90.00
_cell_formula_units_Z 2
_cell_length_a 6.1751(6)
_cell_length_b 13.4968(11)
_cell_length_c 13.5761(7)
_cell_measurement_reflns_used 715
_cell_measurement_temperature 200(2)
_cell_measurement_theta_max 69.1570
_cell_measurement_theta_min 3.1900
_cell_volume 1131.37(15)
_computing_cell_refinement
; 
CrysAlisPro, Agilent Technologies, 
Version 1.171.37.35 (release 13-08-2014 CrysAlis171 .NET) 
(compiled Aug 13 2014,18:06:01) 
Empirical absorption correction using spherical harmonics, 
 implemented in SCALE3 ABSPACK scaling algorithm. 
;
_computing_data_collection
; 
CrysAlisPro, Agilent Technologies, 
Version 1.171.37.35 (release 13-08-2014 CrysAlis171 .NET) 
(compiled Aug 13 2014,18:06:01) 
Empirical absorption correction using spherical harmonics, 
 implemented in SCALE3 ABSPACK scaling algorithm. 
;
_computing_data_reduction
; 
CrysAlisPro, Agilent Technologies, 
Version 1.171.37.35 (release 13-08-2014 CrysAlis171 .NET) 
(compiled Aug 13 2014,18:06:01) 
Empirical absorption correction using spherical harmonics, 
 implemented in SCALE3 ABSPACK scaling algorithm. 
;
_computing_molecular_graphics SHELXTL
_computing_publication_material SHELXTL
_computing_structure_refinement 'SHELXL-97 (Sheldrick, 1997)'
_computing_structure_solution 'SHELXS-97 (Sheldrick, 1990)'
_diffrn_ambient_temperature 200(2)
_diffrn_measured_fraction_theta_full 0.987
_diffrn_measured_fraction_theta_max 0.988
_diffrn_measurement_device_type 'Oxford Diffraction Gemini A'
_diffrn_measurement_method CCD
_diffrn_radiation_monochromator graphite
_diffrn_radiation_source 'fine-focus sealed tube'
_diffrn_radiation_type CuK\a
_diffrn_radiation_wavelength 1.54178
_diffrn_reflns_av_R_equivalents 0.0824
_diffrn_reflns_av_sigmaI/netI 0.0745
_diffrn_reflns_limit_h_max 5
_diffrn_reflns_limit_h_min -7
_diffrn_reflns_limit_k_max 16
_diffrn_reflns_limit_k_min -10
_diffrn_reflns_limit_l_max 16
_diffrn_reflns_limit_l_min -14
_diffrn_reflns_number 3436
_diffrn_reflns_theta_full 67.98
_diffrn_reflns_theta_max 67.98
_diffrn_reflns_theta_min 4.62
_exptl_absorpt_coefficient_mu 0.724
_exptl_absorpt_correction_T_max 1.00000
_exptl_absorpt_correction_T_min 0.87454
_exptl_absorpt_correction_type multi-scan
_exptl_absorpt_process_details
; 
CrysAlisPro, Agilent Technologies, 
Version 1.171.37.35 (release 13-08-2014 CrysAlis171 .NET) 
(compiled Aug 13 2014,18:06:01) 
Empirical absorption correction using spherical harmonics, 
 implemented in SCALE3 ABSPACK scaling algorithm. 
;
_exptl_crystal_density_diffrn 1.270
_exptl_crystal_density_method 'not measured'
_exptl_crystal_F_000 468
_exptl_crystal_size_max 0.25
_exptl_crystal_size_mid 0.20
_exptl_crystal_size_min 0.15
_refine_diff_density_max 0.269
_refine_diff_density_min -0.211
_refine_diff_density_rms 0.048
_refine_ls_abs_structure_details 'Flack H D (1983), Acta Cryst. A39, 876-881'
_refine_ls_abs_structure_Flack -0.4(5)
_refine_ls_extinction_method none
_refine_ls_goodness_of_fit_ref 1.115
_refine_ls_hydrogen_treatment mixed
_refine_ls_matrix_type full
_refine_ls_number_parameters 280
_refine_ls_number_reflns 2820
_refine_ls_number_restraints 1
_refine_ls_restrained_S_all 1.115
_refine_ls_R_factor_all 0.0937
_refine_ls_R_factor_gt 0.0611
_refine_ls_shift/su_max 0.000
_refine_ls_shift/su_mean 0.000
_refine_ls_structure_factor_coef Fsqd
_refine_ls_weighting_details 'calc w=1/[\s^2^(Fo^2^)+(0.0656P)^2^+0.0000P] where P=(Fo^2^+2Fc^2^)/3'
_refine_ls_weighting_scheme calc
_refine_ls_wR_factor_gt 0.1511
_refine_ls_wR_factor_ref 0.1695
_reflns_number_gt 1970
_reflns_number_total 2820
_reflns_threshold_expression >2sigma(I)
_cod_data_source_file jo7b01600_si_002.cif
_cod_data_source_block ic17039_compound_12
_cod_depositor_comments
;
The following automatic conversions were performed:

'_symmetry_cell_setting' value 'Monoclinic' changed to 'monoclinic'
according to
/home/data/users/saulius/crontab/automatic-downloads/current/ACS/lib/dictionaries/cif_core.dic
dictionary named 'cif_core.dic' version 2.4.2 from 2011-04-26.

Automatic conversion script
Id: cif_fix_values 4973 2017-02-22 13:04:09Z antanas 
;
_cod_original_sg_symbol_H-M P2(1)
_cod_database_code 4033058

loop_
_symmetry_equiv_pos_as_xyz
'x, y, z'
'-x, y+1/2, -z'

loop_
_atom_site_label
_atom_site_type_symbol
_atom_site_fract_x
_atom_site_fract_y
_atom_site_fract_z
_atom_site_U_iso_or_equiv
_atom_site_adp_type
_atom_site_occupancy
_atom_site_symmetry_multiplicity
_atom_site_calc_flag
_atom_site_refinement_flags
O1 O 0.3632(7) 1.2896(4) 0.0628(3) 0.0598(12) Uani 1 1 d .
O2 O 0.6500(7) 1.3010(4) 0.1640(3) 0.0553(11) Uani 1 1 d .
O3 O 0.8717(6) 0.9662(3) 0.2836(2) 0.0418(10) Uani 1 1 d .
O4 O 1.2044(7) 0.9161(4) 0.3291(3) 0.0518(11) Uani 1 1 d .
O5 O 1.0398(6) 0.7709(3) 0.4436(2) 0.0439(10) Uani 1 1 d .
O6 O 1.0403(8) 0.6740(4) 0.5773(3) 0.0624(14) Uani 1 1 d .
C1 C 0.5477(11) 1.2692(5) 0.0795(4) 0.0485(15) Uani 1 1 d .
C2 C 0.7105(10) 1.2109(4) 0.0187(4) 0.0403(14) Uani 1 1 d .
C3 C 0.8197(10) 1.2924(5) -0.0447(4) 0.0466(15) Uani 1 1 d .
H3A H 0.7062 1.3361 -0.0732 0.056 Uiso 1 1 calc R
H3B H 0.9147 1.3334 -0.0018 0.056 Uiso 1 1 calc R
C4 C 0.9524(10) 1.2494(5) -0.1273(4) 0.0476(16) Uani 1 1 d .
H4A H 1.0705 1.2079 -0.0997 0.057 Uiso 1 1 calc R
H4B H 1.0180 1.3036 -0.1660 0.057 Uiso 1 1 calc R
C5 C 0.8062(11) 1.1874(5) -0.1932(4) 0.0501(16) Uani 1 1 d .
H5A H 0.8904 1.1636 -0.2501 0.060 Uiso 1 1 calc R
H5B H 0.6873 1.2296 -0.2192 0.060 Uiso 1 1 calc R
C6 C 0.7088(11) 1.0984(5) -0.1408(4) 0.0477(16) Uani 1 1 d .
C7 C 0.5881(11) 1.1332(5) -0.0455(4) 0.0430(15) Uani 1 1 d .
H7A H 0.4553 1.1681 -0.0702 0.052 Uiso 1 1 calc R
C8 C 0.5052(11) 1.0502(5) 0.0187(4) 0.0464(15) Uani 1 1 d .
H8A H 0.4483 0.9970 -0.0246 0.056 Uiso 1 1 calc R
H8B H 0.3823 1.0758 0.0573 0.056 Uiso 1 1 calc R
C9 C 0.6705(11) 1.0050(5) 0.0900(4) 0.0491(16) Uani 1 1 d .
H9A H 0.5974 0.9552 0.1315 0.059 Uiso 1 1 calc R
H9B H 0.7831 0.9703 0.0519 0.059 Uiso 1 1 calc R
C10 C 0.7784(10) 1.0821(5) 0.1562(4) 0.0416(14) Uani 1 1 d .
H10A H 0.6670 1.1063 0.2032 0.050 Uiso 1 1 calc R
C11 C 0.8670(10) 1.1738(4) 0.1005(4) 0.0403(14) Uani 1 1 d .
H11A H 1.0147 1.1609 0.0742 0.048 Uiso 1 1 calc R
C12 C 0.8685(11) 1.2607(5) 0.1710(4) 0.0538(17) Uani 1 1 d .
H12A H 0.9024 1.2386 0.2390 0.065 Uiso 1 1 calc R
H12B H 0.9767 1.3108 0.1512 0.065 Uiso 1 1 calc R
C13 C 0.5435(12) 1.0516(6) -0.2104(4) 0.0584(18) Uani 1 1 d .
H13A H 0.4783 0.9939 -0.1787 0.088 Uiso 1 1 calc R
H13B H 0.6152 1.0307 -0.2709 0.088 Uiso 1 1 calc R
H13C H 0.4302 1.1000 -0.2267 0.088 Uiso 1 1 calc R
C14 C 0.8897(11) 1.0223(5) -0.1209(5) 0.0533(17) Uani 1 1 d .
H14A H 0.8299 0.9650 -0.0863 0.080 Uiso 1 1 calc R
H14B H 1.0038 1.0528 -0.0802 0.080 Uiso 1 1 calc R
H14C H 0.9505 1.0007 -0.1836 0.080 Uiso 1 1 calc R
C15 C 0.9634(10) 1.0373(5) 0.2170(4) 0.0421(14) Uani 1 1 d .
H15A H 1.0683 1.0045 0.1733 0.051 Uiso 1 1 calc R
H15B H 1.0402 1.0899 0.2546 0.051 Uiso 1 1 calc R
C16 C 1.0127(10) 0.9130(5) 0.3361(4) 0.0407(14) Uani 1 1 d .
C17 C 0.8908(9) 0.8465(5) 0.4060(4) 0.0382(13) Uani 1 1 d .
C18 C 0.6961(9) 0.7899(5) 0.3634(4) 0.0453(15) Uani 1 1 d .
H18A H 0.7421 0.7365 0.3183 0.054 Uiso 1 1 calc R
H18B H 0.5947 0.8348 0.3280 0.054 Uiso 1 1 calc R
C19 C 0.5938(10) 0.7474(5) 0.4581(4) 0.0523(17) Uani 1 1 d .
H19A H 0.4421 0.7699 0.4648 0.063 Uiso 1 1 calc R
H19B H 0.5970 0.6741 0.4579 0.063 Uiso 1 1 calc R
C20 C 0.7396(9) 0.7898(6) 0.5417(4) 0.0470(16) Uani 1 1 d .
C21 C 0.9510(11) 0.7365(5) 0.5290(4) 0.0476(16) Uani 1 1 d .
C22 C 0.8032(10) 0.8935(5) 0.5022(4) 0.0432(15) Uani 1 1 d .
C23 C 0.6167(10) 0.9651(5) 0.4880(4) 0.0530(16) Uani 1 1 d .
H23A H 0.5730 0.9910 0.5522 0.079 Uiso 1 1 calc R
H23B H 0.4940 0.9307 0.4568 0.079 Uiso 1 1 calc R
H23C H 0.6621 1.0201 0.4459 0.079 Uiso 1 1 calc R
C24 C 0.9826(11) 0.9435(5) 0.5628(4) 0.0545(17) Uani 1 1 d .
H24A H 0.9212 0.9719 0.6227 0.082 Uiso 1 1 calc R
H24B H 1.0485 0.9963 0.5238 0.082 Uiso 1 1 calc R
H24C H 1.0932 0.8944 0.5809 0.082 Uiso 1 1 calc R
C25 C 0.6469(11) 0.7815(7) 0.6445(4) 0.067(2) Uani 1 1 d .
H25A H 0.7488 0.8106 0.6924 0.100 Uiso 1 1 calc R
H25B H 0.6235 0.7116 0.6606 0.100 Uiso 1 1 calc R
H25C H 0.5087 0.8171 0.6468 0.100 Uiso 1 1 calc R

loop_
_atom_site_aniso_label
_atom_site_aniso_U_11
_atom_site_aniso_U_22
_atom_site_aniso_U_33
_atom_site_aniso_U_23
_atom_site_aniso_U_13
_atom_site_aniso_U_12
O1 0.056(3) 0.057(3) 0.066(3) -0.007(3) 0.001(2) 0.015(2)
O2 0.078(3) 0.050(3) 0.038(2) -0.008(2) 0.000(2) 0.004(2)
O3 0.058(3) 0.044(2) 0.0237(17) 0.0088(19) -0.0034(17) 0.001(2)
O4 0.043(2) 0.067(3) 0.045(2) 0.017(2) -0.0079(19) -0.002(2)
O5 0.055(2) 0.046(3) 0.0298(18) 0.0070(18) -0.0023(17) 0.011(2)
O6 0.087(4) 0.059(3) 0.041(2) 0.022(2) 0.000(2) 0.019(3)
C1 0.070(4) 0.035(3) 0.041(3) 0.003(3) 0.006(3) -0.001(3)
C2 0.058(4) 0.033(3) 0.030(3) 0.007(3) -0.004(3) 0.005(3)
C3 0.063(4) 0.038(3) 0.039(3) 0.001(3) -0.007(3) -0.001(3)
C4 0.068(4) 0.045(4) 0.031(3) 0.010(3) -0.001(3) -0.007(3)
C5 0.071(4) 0.052(4) 0.027(3) -0.003(3) 0.001(3) 0.000(3)
C6 0.069(4) 0.046(4) 0.029(3) -0.005(3) -0.005(3) 0.008(3)
C7 0.058(4) 0.038(3) 0.033(3) 0.000(3) -0.008(3) 0.004(3)
C8 0.059(4) 0.041(3) 0.039(3) 0.006(3) -0.008(3) -0.003(3)
C9 0.078(4) 0.038(3) 0.031(3) 0.012(3) -0.004(3) -0.003(3)
C10 0.057(4) 0.041(4) 0.027(3) 0.007(3) 0.003(3) 0.007(3)
C11 0.057(4) 0.036(3) 0.028(3) 0.002(3) -0.005(3) 0.001(3)
C12 0.074(4) 0.056(4) 0.030(3) 0.003(3) -0.012(3) -0.006(4)
C13 0.082(5) 0.054(4) 0.039(3) -0.006(3) -0.012(3) -0.007(4)
C14 0.075(5) 0.047(4) 0.038(3) -0.004(3) 0.005(3) 0.004(3)
C15 0.060(4) 0.042(3) 0.024(3) 0.009(3) -0.007(3) 0.000(3)
C16 0.062(4) 0.040(4) 0.020(3) -0.005(3) -0.007(3) 0.004(3)
C17 0.048(3) 0.037(3) 0.029(3) 0.006(2) -0.002(2) 0.001(3)
C18 0.060(4) 0.043(4) 0.033(3) -0.005(3) -0.006(3) -0.005(3)
C19 0.057(4) 0.050(4) 0.050(4) 0.010(3) -0.003(3) -0.005(3)
C20 0.048(3) 0.065(4) 0.028(3) 0.008(3) 0.001(2) 0.005(3)
C21 0.069(4) 0.044(4) 0.030(3) 0.006(3) 0.001(3) 0.003(3)
C22 0.055(4) 0.049(4) 0.025(3) -0.005(3) -0.004(3) 0.006(3)
C23 0.062(4) 0.059(4) 0.038(3) -0.007(3) -0.002(3) 0.010(4)
C24 0.067(4) 0.062(5) 0.034(3) -0.008(3) -0.011(3) 0.005(4)
C25 0.071(4) 0.089(6) 0.042(3) 0.012(4) 0.008(3) 0.005(5)

loop_
_atom_type_symbol
_atom_type_description
_atom_type_scat_dispersion_real
_atom_type_scat_dispersion_imag
_atom_type_scat_source
C C 0.0181 0.0091 'International Tables Vol C Tables 4.2.6.8 and 6.1.1.4'
H H 0.0000 0.0000 'International Tables Vol C Tables 4.2.6.8 and 6.1.1.4'
O O 0.0492 0.0322 'International Tables Vol C Tables 4.2.6.8 and 6.1.1.4'

loop_
_geom_angle_atom_site_label_1
_geom_angle_atom_site_label_2
_geom_angle_atom_site_label_3
_geom_angle
C1 O2 C12 110.6(5)
C16 O3 C15 115.9(4)
C21 O5 C17 105.9(4)
O1 C1 O2 121.0(6)
O1 C1 C2 130.6(6)
O2 C1 C2 108.3(5)
C1 C2 C11 100.8(4)
C1 C2 C7 109.4(5)
C11 C2 C7 118.6(5)
C1 C2 C3 103.2(5)
C11 C2 C3 110.8(5)
C7 C2 C3 112.2(5)
C4 C3 C2 112.5(5)
C3 C4 C5 109.0(5)
C4 C5 C6 113.3(5)
C13 C6 C5 107.6(5)
C13 C6 C14 108.1(5)
C5 C6 C14 108.5(6)
C13 C6 C7 108.3(5)
C5 C6 C7 110.1(5)
C14 C6 C7 114.0(5)
C8 C7 C2 110.1(4)
C8 C7 C6 114.9(5)
C2 C7 C6 115.5(5)
C7 C8 C9 115.7(5)
C10 C9 C8 112.6(5)
C9 C10 C15 111.5(5)
C9 C10 C11 114.3(4)
C15 C10 C11 108.2(5)
C12 C11 C2 101.6(5)
C12 C11 C10 108.0(4)
C2 C11 C10 112.7(5)
O2 C12 C11 104.6(5)
O3 C15 C10 107.8(5)
O4 C16 O3 125.7(5)
O4 C16 C17 125.1(5)
O3 C16 C17 109.2(5)
O5 C17 C16 108.5(5)
O5 C17 C18 105.7(5)
C16 C17 C18 117.0(5)
O5 C17 C22 102.5(4)
C16 C17 C22 117.8(5)
C18 C17 C22 103.9(5)
C17 C18 C19 101.4(4)
C20 C19 C18 103.4(5)
C21 C20 C25 114.2(5)
C21 C20 C19 103.6(5)
C25 C20 C19 115.1(5)
C21 C20 C22 99.6(5)
C25 C20 C22 119.0(6)
C19 C20 C22 103.1(5)
O6 C21 O5 121.0(6)
O6 C21 C20 131.9(5)
O5 C21 C20 107.1(5)
C23 C22 C24 109.3(6)
C23 C22 C20 115.1(5)
C24 C22 C20 113.4(5)
C23 C22 C17 115.3(5)
C24 C22 C17 112.0(5)
C20 C22 C17 90.9(4)

loop_
_geom_bond_atom_site_label_1
_geom_bond_atom_site_label_2
_geom_bond_distance
O1 C1 1.190(7)
O2 C1 1.371(7)
O2 C12 1.456(7)
O3 C16 1.328(7)
O3 C15 1.441(7)
O4 C16 1.190(7)
O5 C21 1.371(7)
O5 C17 1.461(7)
O6 C21 1.199(7)
C1 C2 1.528(8)
C2 C11 1.545(8)
C2 C7 1.552(8)
C2 C3 1.557(8)
C3 C4 1.513(8)
C4 C5 1.515(8)
C5 C6 1.524(9)
C6 C13 1.519(9)
C6 C14 1.538(9)
C6 C7 1.574(8)
C7 C8 1.513(8)
C8 C9 1.524(8)
C9 C10 1.523(9)
C10 C15 1.525(8)
C10 C11 1.554(8)
C11 C12 1.513(8)
C16 C17 1.514(8)
C17 C18 1.531(8)
C17 C22 1.556(8)
C18 C19 1.551(8)
C19 C20 1.548(8)
C20 C21 1.502(8)
C20 C25 1.520(7)
C20 C22 1.552(9)
C22 C23 1.514(8)
C22 C24 1.527(8)
